data_7044075
loop_
_publ_author_name
'Guo, Jipeng'
'Niu, Yanjun'
'Song, Lanying'
'Xu, Qiaofei'
'Lu, Jingkun'
'Ma, Pengtao'
'Zhang, Dongdi'
'Zhang, Chao'
'Niu, Jingyang'
'Wang, Jingping'

_publ_section_title
;
 Synthesis, characterization and catalytic epoxidation properties of
 lanthanide-stabilized peroxoisopolytungstates
;
_journal_name_full 'Dalton Trans.'
_journal_paper_doi 10.1039/C7DT02471A
_journal_year 2017
_chemical_formula_moiety 'K2 Na1.3333 Nd4 O124 W29, 12.6667(O)'
_chemical_formula_sum 'H57.3333 K2 Na1.3333 Nd4 O136.6667 W29'
_chemical_formula_weight 8261.92
_space_group_crystal_system cubic
_space_group_IT_number 220
_space_group_name_Hall 'I -4bd 2c 3'
_space_group_name_H-M_alt 'I -4 3 d'
_symmetry_space_group_name_Hall 'I -4bd 2c 3'
_symmetry_space_group_name_H-M 'I -4 3 d'
_atom_sites_solution_primary direct
_audit_creation_date 2016-10-28
_audit_creation_method
;
Olex2 1.2-beta
(compiled 2015.01.26 svn.r3150 for OlexSys, GUI svn.r4998)
;
_cell_angle_alpha 90
_cell_angle_beta 90
_cell_angle_gamma 90
_cell_formula_units_Z 12
_cell_length_a 35.972(3)
_cell_length_b 35.972(3)
_cell_length_c 35.972(3)
_cell_measurement_reflns_used 525
_cell_measurement_temperature 296(2)
_cell_measurement_theta_max 14.24
_cell_measurement_theta_min 2.53
_cell_volume 46547(7)
_computing_cell_refinement 'SAINT v7.34A (Bruker, 200?)'
_computing_data_reduction 'SAINT v7.34A (Bruker, 200?)'
_computing_molecular_graphics 'Olex2 (Dolomanov et al., 2009)'
_computing_publication_material 'Olex2 (Dolomanov et al., 2009)'
_computing_structure_refinement 'ShelXL-2014/7 (Sheldrick, 2008)'
_computing_structure_solution 'ShelXS-1997 (Sheldrick, 2008)'
_diffrn_ambient_temperature 296.15
_diffrn_measured_fraction_theta_full 0.996
_diffrn_measured_fraction_theta_max 0.996
_diffrn_measurement_device_type 'CCD area detector'
_diffrn_measurement_method 'phi and omega scans'
_diffrn_radiation_monochromator graphite
_diffrn_radiation_type MoK\a
_diffrn_radiation_wavelength 0.71073
_diffrn_reflns_av_R_equivalents 0.1104
_diffrn_reflns_av_unetI/netI 0.0416
_diffrn_reflns_Laue_measured_fraction_full 0.996
_diffrn_reflns_Laue_measured_fraction_max 0.996
_diffrn_reflns_limit_h_max 42
_diffrn_reflns_limit_h_min -30
_diffrn_reflns_limit_k_max 42
_diffrn_reflns_limit_k_min -40
_diffrn_reflns_limit_l_max 40
_diffrn_reflns_limit_l_min -42
_diffrn_reflns_number 115779
_diffrn_reflns_point_group_measured_fraction_full 0.997
_diffrn_reflns_point_group_measured_fraction_max 0.997
_diffrn_reflns_theta_full 25.087
_diffrn_reflns_theta_max 25.087
_diffrn_reflns_theta_min 1.601
_exptl_absorpt_coefficient_mu 22.866
_exptl_absorpt_correction_T_max 0.1420
_exptl_absorpt_correction_T_min 0.0533
_exptl_absorpt_correction_type multi-scan
_exptl_absorpt_process_details SADABS
_exptl_crystal_colour 'light purple'
_exptl_crystal_density_diffrn 3.537
_exptl_crystal_description block
_exptl_crystal_F_000 43072
_exptl_crystal_size_max 0.31
_exptl_crystal_size_mid 0.19
_exptl_crystal_size_min 0.14
_refine_diff_density_max 1.448
_refine_diff_density_min -1.161
_refine_diff_density_rms 0.264
_refine_ls_abs_structure_details
;
 Flack x determined using 2655 quotients [(I+)-(I-)]/[(I+)+(I-)]
 (Parsons, Flack and Wagner, Acta Cryst. B69 (2013) 249-259).
;
_refine_ls_abs_structure_Flack -0.011(10)
_refine_ls_extinction_method none
_refine_ls_goodness_of_fit_ref 1.137
_refine_ls_hydrogen_treatment undef
_refine_ls_matrix_type full
_refine_ls_number_parameters 406
_refine_ls_number_reflns 6885
_refine_ls_number_restraints 42
_refine_ls_restrained_S_all 1.137
_refine_ls_R_factor_all 0.0517
_refine_ls_R_factor_gt 0.0349
_refine_ls_shift/su_max 0.001
_refine_ls_shift/su_mean 0.000
_refine_ls_structure_factor_coef Fsqd
_refine_ls_weighting_details 'w=1/[\s^2^(Fo^2^)+(0.0364P)^2^+1703.2975P] where P=(Fo^2^+2Fc^2^)/3'
_refine_ls_weighting_scheme calc
_refine_ls_wR_factor_gt 0.0791
_refine_ls_wR_factor_ref 0.0904
_reflns_Friedel_coverage 0.902
_reflns_Friedel_fraction_full 0.998
_reflns_Friedel_fraction_max 0.998
_reflns_number_gt 6028
_reflns_number_total 6885
_reflns_threshold_expression 'I > 2\s(I)'
_cod_data_source_file c7dt02471a2.cif
_cod_data_source_block njy1
_cod_depositor_comments
;
The following automatic conversions were performed:

'_exptl_absorpt_correction_type' value 'Multi-scan' changed to
'multi-scan' according to
/home/data/users/saulius/crontab/automatic-downloads/rss-feeds/RSC/lib/dictionaries/cif_core.dic
dictionary named 'cif_core.dic' version 2.4.2 from 2011-04-26.

Automatic conversion script
Id: cif_fix_values 4973 2017-02-22 13:04:09Z antanas 

2024-03-11
Z value and formula fixed to values more according to usual
chemical conventions.                 miguel
;
_cod_original_formula_sum 'H172 K6 Na4 Nd12 O410 W87'
_cod_original_formula_weight 24785.76
_cod_original_formula_moiety '0.25(K24 Na16 Nd48 O1488 W348), 38(O)'
_cod_original_formula_units_Z 4
_cod_original_cell_volume 46546(13)
_cod_database_code 7044075
_shelx_space_group_comment
;
The symmetry employed for this shelxl refinement is uniquely defined
by the following loop, which should always be used as a source of
symmetry information in preference to the above space-group names.
They are only intended as comments.
;
_shelx_estimated_absorpt_t_max 0.142
_shelx_estimated_absorpt_t_min 0.053
_olex2_refinement_description
;
1. Uiso/Uaniso restraints and constraints
Uanis(O1W) \\sim Ueq, Uanis(O4W) \\sim Ueq, Uanis(O27) \\sim Ueq: with sigma of
0.01 and sigma for terminal atoms of 0.02
Uanis(O7W) \\sim Ueq, Uanis(O9W) \\sim Ueq, Uanis(O10W) \\sim Ueq: with sigma
of 0.01 and sigma for terminal atoms of 0.02
Uanis(O5W) \\sim Ueq: with sigma of 0.001 and sigma for terminal atoms of 0.002
2. Others
 Fixed Sof: O7W(0.5) O8W(0.5) O9W(0.16667) O10W(0.5)
;
_shelx_shelxl_version_number 2014/7
_olex2_submission_special_instructions 'No special instructions were received'

loop_
_space_group_symop_operation_xyz
'x, y, z'
'-x+1/2, -y, z+1/2'
'-x, y+1/2, -z+1/2'
'x+1/2, -y+1/2, -z'
'z, x, y'
'z+1/2, -x+1/2, -y'
'-z+1/2, -x, y+1/2'
'-z, x+1/2, -y+1/2'
'y, z, x'
'-y, z+1/2, -x+1/2'
'y+1/2, -z+1/2, -x'
'-y+1/2, -z, x+1/2'
'y+1/4, x+1/4, z+1/4'
'-y+1/4, -x+3/4, z+3/4'
'y+3/4, -x+1/4, -z+3/4'
'-y+3/4, x+3/4, -z+1/4'
'x+1/4, z+1/4, y+1/4'
'-x+3/4, z+3/4, -y+1/4'
'-x+1/4, -z+3/4, y+3/4'
'x+3/4, -z+1/4, -y+3/4'
'z+1/4, y+1/4, x+1/4'
'z+3/4, -y+1/4, -x+3/4'
'-z+3/4, y+3/4, -x+1/4'
'-z+1/4, -y+3/4, x+3/4'
'x+1/2, y+1/2, z+1/2'
'-x+1, -y+1/2, z+1'
'-x+1/2, y+1, -z+1'
'x+1, -y+1, -z+1/2'
'z+1/2, x+1/2, y+1/2'
'z+1, -x+1, -y+1/2'
'-z+1, -x+1/2, y+1'
'-z+1/2, x+1, -y+1'
'y+1/2, z+1/2, x+1/2'
'-y+1/2, z+1, -x+1'
'y+1, -z+1, -x+1/2'
'-y+1, -z+1/2, x+1'
'y+3/4, x+3/4, z+3/4'
'-y+3/4, -x+5/4, z+5/4'
'y+5/4, -x+3/4, -z+5/4'
'-y+5/4, x+5/4, -z+3/4'
'x+3/4, z+3/4, y+3/4'
'-x+5/4, z+5/4, -y+3/4'
'-x+3/4, -z+5/4, y+5/4'
'x+5/4, -z+3/4, -y+5/4'
'z+3/4, y+3/4, x+3/4'
'z+5/4, -y+3/4, -x+5/4'
'-z+5/4, y+5/4, -x+3/4'
'-z+3/4, -y+5/4, x+5/4'

loop_
_atom_site_label
_atom_site_type_symbol
_atom_site_fract_x
_atom_site_fract_y
_atom_site_fract_z
_atom_site_U_iso_or_equiv
_atom_site_adp_type
_atom_site_occupancy
_atom_site_site_symmetry_order
_atom_site_calc_flag
_atom_site_refinement_flags_posn
_atom_site_refinement_flags_adp
_atom_site_refinement_flags_occupancy
W1 W 0.5000 0.2500 0.1250 0.0117(4) Uani 1 4 d S T P
W2 W 0.54603(3) 0.15159(3) 0.06717(3) 0.0172(2) Uani 1 1 d . . .
W3 W 0.60207(3) 0.22224(3) 0.06514(3) 0.0167(2) Uani 1 1 d . . .
W4 W 0.61259(3) 0.15407(3) -0.00006(3) 0.0253(2) Uani 1 1 d . . .
W5 W 0.54896(3) 0.08794(3) 0.00414(3) 0.0312(3) Uani 1 1 d . . .
W6 W 0.53218(3) 0.15736(4) -0.05076(3) 0.0339(3) Uani 1 1 d . . .
W7 W 0.58806(4) 0.22870(4) -0.05394(3) 0.0387(3) Uani 1 1 d . . .
W8 W 0.66075(3) 0.23237(4) -0.00107(4) 0.0368(3) Uani 1 1 d . . .
Nd1 Nd 0.58134(4) 0.18339(4) 0.16933(4) 0.0171(3) Uani 1 1 d . . .
K1 K 0.5000 0.2500 0.0209(3) 0.038(2) Uani 1 2 d S T P
Na1 Na 0.5080(5) -0.0080(5) 0.0080(5) 0.067(9) Uani 1 3 d S T P
O1 O 0.5312(4) 0.2243(4) 0.1526(5) 0.020(4) Uani 1 1 d . . .
O2 O 0.5574(5) 0.1507(5) 0.1147(5) 0.028(4) Uani 1 1 d . . .
O3 O 0.4976(4) 0.1504(4) 0.0644(5) 0.021(4) Uani 1 1 d . . .
O4 O 0.5511(5) 0.2052(5) 0.0589(4) 0.020(4) Uani 1 1 d . . .
O5 O 0.6051(5) 0.1622(5) 0.0516(5) 0.024(4) Uani 1 1 d . . .
O6 O 0.5580(5) 0.1010(5) 0.0560(5) 0.029(4) Uani 1 1 d . . .
O7 O 0.5509(5) 0.1459(5) 0.0071(5) 0.025(4) Uani 1 1 d . . .
O8 O 0.6079(5) 0.2127(5) 0.1122(5) 0.023(4) Uani 1 1 d . . .
O9 O 0.5931(4) 0.2699(4) 0.0624(5) 0.024(4) Uani 1 1 d . . .
O10 O 0.6534(5) 0.2209(5) 0.0519(5) 0.026(4) Uani 1 1 d . . .
O11 O 0.6055(5) 0.2162(5) 0.0052(5) 0.028(4) Uani 1 1 d . . .
O12 O 0.6111(5) 0.1049(5) -0.0024(6) 0.037(5) Uani 1 1 d . . .
O13 O 0.6598(5) 0.1662(5) -0.0048(5) 0.035(5) Uani 1 1 d . . .
O14 O 0.5945(5) 0.1669(5) -0.0472(5) 0.032(5) Uani 1 1 d . . .
O15 O 0.5024(6) 0.0804(5) 0.0098(6) 0.039(5) Uani 1 1 d . . .
O16 O 0.5457(6) 0.1053(6) -0.0475(6) 0.043(6) Uani 1 1 d . . .
O17 O 0.5701(7) 0.0406(6) 0.0198(8) 0.058(7) Uani 1 1 d . . .
O18 O 0.5641(7) 0.0431(7) -0.0195(7) 0.060(7) Uani 1 1 d . . .
O19 O 0.4856(6) 0.1525(7) -0.0388(6) 0.049(6) Uani 1 1 d . . .
O20 O 0.5331(6) 0.1591(7) -0.0992(5) 0.051(6) Uani 1 1 d . . .
O21 O 0.5399(5) 0.2091(6) -0.0398(5) 0.036(5) Uani 1 1 d . . .
O22 O 0.5841(7) 0.2270(7) -0.1015(5) 0.054(6) Uani 1 1 d . . .
O23 O 0.5788(7) 0.2750(6) -0.0425(6) 0.056(7) Uani 1 1 d . . .
O24 O 0.6420(6) 0.2276(6) -0.0522(6) 0.045(6) Uani 1 1 d . . .
O25 O 0.6576(8) 0.2797(6) 0.0026(8) 0.063(7) Uani 1 1 d . . .
O26 O 0.7074(6) 0.2291(8) -0.0277(9) 0.073(8) Uani 1 1 d . . .
O27 O 0.7120(7) 0.2239(7) 0.0123(8) 0.062(7) Uani 1 1 d . U .
O1W O 0.6351(7) 0.1409(7) 0.1414(7) 0.060(7) Uani 1 1 d . U .
O2W O 0.5852(6) 0.1208(6) 0.2011(7) 0.053(7) Uani 1 1 d . . .
O3W O 0.5624(6) 0.1987(6) 0.2334(5) 0.040(5) Uani 1 1 d . . .
O4W O 0.6427(6) 0.1886(6) 0.2036(7) 0.059(7) Uani 1 1 d . U .
O5W O 0.6904(6) 0.2020(6) 0.1200(6) 0.043(5) Uani 1 1 d . U .
O6W O 0.7500 0.2925(10) 0.0000 0.088(15) Uani 1 2 d S T P
O7W O 0.4327(13) 0.1668(13) -0.0954(11) 0.051(12) Uani 0.5 1 d . U .
O8W O 0.5875(18) 0.0699(12) 0.1257(14) 0.076(19) Uani 0.5 1 d . . .
O9W O 0.4502(15) 0.0498(15) -0.0498(15) 0.08(2) Uani 0.5 3 d S TU P
O10W O 0.6943(18) 0.1558(19) 0.0737(19) 0.10(2) Uani 0.5 1 d . U .

loop_
_atom_site_aniso_label
_atom_site_aniso_U_11
_atom_site_aniso_U_22
_atom_site_aniso_U_33
_atom_site_aniso_U_23
_atom_site_aniso_U_13
_atom_site_aniso_U_12
W1 0.0105(6) 0.0105(6) 0.0141(9) 0.000 0.000 0.000
W2 0.0178(5) 0.0175(5) 0.0164(5) -0.0049(4) 0.0017(4) 0.0006(4)
W3 0.0148(5) 0.0191(5) 0.0162(5) -0.0011(4) 0.0019(4) 0.0003(4)
W4 0.0229(6) 0.0286(6) 0.0242(6) -0.0077(5) 0.0070(4) 0.0060(4)
W5 0.0345(7) 0.0265(6) 0.0326(7) -0.0167(5) 0.0042(5) 0.0013(5)
W6 0.0360(7) 0.0466(8) 0.0190(6) -0.0156(5) -0.0004(5) 0.0115(6)
W7 0.0520(8) 0.0424(7) 0.0217(6) 0.0008(5) 0.0112(5) 0.0096(6)
W8 0.0284(7) 0.0424(7) 0.0397(7) -0.0027(6) 0.0184(5) -0.0025(5)
Nd1 0.0162(7) 0.0168(7) 0.0184(7) 0.0009(5) -0.0036(5) 0.0033(5)
K1 0.041(5) 0.039(5) 0.033(5) 0.000 0.000 0.010(4)
Na1 0.067(9) 0.067(9) 0.067(9) -0.045(10) 0.045(10) -0.045(10)
O1 0.017(9) 0.010(8) 0.033(10) -0.002(7) -0.005(7) 0.006(6)
O2 0.032(11) 0.023(10) 0.028(10) -0.013(8) -0.009(8) -0.003(8)
O3 0.016(9) 0.018(9) 0.028(10) -0.005(7) 0.007(7) -0.002(7)
O4 0.019(9) 0.026(10) 0.016(9) 0.002(7) 0.004(7) 0.001(7)
O5 0.023(9) 0.021(9) 0.028(10) 0.004(7) 0.004(8) 0.004(7)
O6 0.038(11) 0.018(10) 0.032(11) -0.014(8) 0.000(8) -0.003(8)
O7 0.040(11) 0.021(9) 0.014(9) -0.008(7) -0.002(8) -0.007(8)
O8 0.025(10) 0.022(9) 0.022(9) 0.001(7) -0.006(7) -0.006(7)
O9 0.012(9) 0.012(8) 0.048(12) 0.004(8) 0.016(8) 0.003(7)
O10 0.015(9) 0.030(10) 0.034(11) -0.007(8) 0.008(8) 0.003(8)
O11 0.024(10) 0.031(10) 0.029(10) -0.003(8) 0.011(8) -0.005(8)
O12 0.038(12) 0.027(11) 0.045(12) -0.017(10) 0.005(10) 0.013(9)
O13 0.023(10) 0.043(12) 0.039(12) -0.007(9) 0.004(9) 0.002(9)
O14 0.031(11) 0.034(11) 0.030(10) -0.007(9) 0.004(9) 0.014(9)
O15 0.035(12) 0.032(11) 0.051(13) -0.028(10) -0.008(10) -0.005(9)
O16 0.058(14) 0.042(13) 0.029(11) -0.024(10) -0.007(10) 0.013(10)
O17 0.059(16) 0.026(12) 0.09(2) -0.005(12) 0.001(14) -0.001(11)
O18 0.064(17) 0.053(16) 0.064(18) -0.025(13) 0.010(13) -0.009(13)
O19 0.031(12) 0.086(18) 0.030(12) -0.025(12) 0.004(9) 0.004(11)
O20 0.056(15) 0.081(18) 0.016(10) -0.015(11) 0.008(10) 0.028(13)
O21 0.034(11) 0.048(13) 0.025(10) -0.005(9) 0.002(9) 0.015(10)
O22 0.081(18) 0.072(16) 0.009(10) 0.001(10) 0.012(10) -0.003(14)
O23 0.087(19) 0.040(14) 0.042(14) 0.014(10) 0.024(13) 0.014(13)
O24 0.056(14) 0.047(13) 0.033(12) -0.010(10) 0.032(11) 0.006(11)
O25 0.078(19) 0.041(14) 0.069(17) -0.001(13) 0.037(15) -0.016(12)
O26 0.028(13) 0.10(2) 0.10(2) -0.003(17) 0.027(14) 0.005(13)
O27 0.040(10) 0.073(12) 0.075(12) -0.005(10) 0.011(10) -0.011(10)
O1W 0.055(13) 0.058(14) 0.067(14) 0.007(12) -0.013(12) 0.045(11)
O2W 0.028(12) 0.041(13) 0.091(19) 0.040(12) 0.003(12) 0.010(10)
O3W 0.042(13) 0.053(14) 0.024(11) -0.009(9) 0.001(9) -0.006(10)
O4W 0.036(12) 0.058(14) 0.082(16) -0.017(12) -0.039(11) 0.009(10)
O5W 0.042(6) 0.044(6) 0.043(6) 0.002(3) -0.003(3) 0.003(3)
O6W 0.08(3) 0.03(2) 0.15(4) 0.000 0.03(3) 0.000
O7W 0.06(2) 0.06(2) 0.034(19) -0.030(17) -0.025(17) 0.036(18)
O8W 0.15(6) 0.02(2) 0.06(3) 0.00(2) -0.05(3) 0.01(3)
O9W 0.08(2) 0.08(2) 0.08(2) 0.014(14) -0.014(14) 0.014(14)
O10W 0.09(3) 0.11(3) 0.10(3) 0.03(2) -0.04(2) 0.04(2)

loop_
_atom_type_symbol
_atom_type_description
_atom_type_scat_dispersion_real
_atom_type_scat_dispersion_imag
_atom_type_scat_source
C C 0.0033 0.0016 'International Tables Vol C Tables 4.2.6.8 and 6.1.1.4'
H H 0.0000 0.0000 'International Tables Vol C Tables 4.2.6.8 and 6.1.1.4'
Na Na 0.0362 0.0249 'International Tables Vol C Tables 4.2.6.8 and 6.1.1.4'
O O 0.0106 0.0060 'International Tables Vol C Tables 4.2.6.8 and 6.1.1.4'
P P 0.1023 0.0942 'International Tables Vol C Tables 4.2.6.8 and 6.1.1.4'
Nb Nb -2.0727 0.6215 'International Tables Vol C Tables 4.2.6.8 and 6.1.1.4'
Nd Nd -0.1943 3.0179 'International Tables Vol C Tables 4.2.6.8 and 6.1.1.4'
W W -0.8490 6.8722 'International Tables Vol C Tables 4.2.6.8 and 6.1.1.4'
K K 0.2009 0.2494 'International Tables Vol C Tables 4.2.6.8 and 6.1.1.4'

loop_
_geom_angle_atom_site_label_1
_geom_angle_atom_site_label_2
_geom_angle_atom_site_label_3
_geom_angle
_geom_angle_site_symmetry_1
_geom_angle_site_symmetry_3
K1 W1 K1 180.0 39_454 .
O1 W1 K1 124.3(5) 26_554 .
O1 W1 K1 55.7(5) 39_454 .
O1 W1 K1 55.7(5) 16_545 .
O1 W1 K1 124.3(5) . .
O1 W1 K1 124.3(5) 39_454 39_454
O1 W1 K1 55.7(5) 26_554 39_454
O1 W1 K1 124.3(5) 16_545 39_454
O1 W1 K1 55.7(5) . 39_454
O1 W1 O1 108.6(5) 16_545 26_554
O1 W1 O1 111.3(11) 26_554 .
O1 W1 O1 108.6(5) 16_545 .
O1 W1 O1 111.3(11) 39_454 16_545
O1 W1 O1 108.6(5) 39_454 .
O1 W1 O1 108.6(5) 39_454 26_554
O2 W2 W5 131.5(6) . .
O2 W2 O4 98.3(7) . .
O2 W2 O5 91.5(7) . .
O2 W2 O6 97.8(8) . .
O2 W2 O7 160.8(8) . .
O3 W2 W5 88.5(5) . .
O3 W2 O2 106.7(8) . .
O3 W2 O4 96.3(7) . .
O3 W2 O5 160.2(7) . .
O3 W2 O6 100.8(8) . .
O3 W2 O7 91.2(7) . .
O4 W2 W5 126.1(5) . .
O4 W2 O5 72.8(6) . .
O4 W2 O7 86.3(6) . .
O5 W2 W5 85.1(5) . .
O6 W2 W5 33.8(6) . .
O6 W2 O4 152.0(7) . .
O6 W2 O5 84.1(7) . .
O6 W2 O7 71.5(7) . .
O7 W2 W5 39.9(4) . .
O7 W2 O5 72.0(7) . .
W8 W3 K1 105.81(12) . .
O4 W3 W8 124.8(5) . .
O4 W3 K1 36.2(5) . .
O4 W3 O5 73.4(7) . .
O4 W3 O11 84.7(7) . .
O5 W3 W8 85.1(4) . .
O5 W3 K1 101.3(4) . .
O8 W3 W8 131.8(6) . .
O8 W3 K1 122.0(6) . .
O8 W3 O4 99.4(7) . .
O8 W3 O5 90.9(7) . .
O8 W3 O9 105.7(8) . .
O8 W3 O10 97.0(8) . .
O8 W3 O11 160.1(7) . .
O9 W3 W8 88.2(5) . .
O9 W3 K1 64.9(6) . .
O9 W3 O4 97.3(7) . .
O9 W3 O5 162.3(8) . .
O9 W3 O10 101.0(7) . .
O9 W3 O11 93.0(8) . .
O10 W3 W8 34.8(6) . .
O10 W3 K1 140.5(6) . .
O10 W3 O4 151.0(7) . .
O10 W3 O5 82.6(7) . .
O10 W3 O11 72.1(7) . .
O11 W3 W8 40.1(5) . .
O11 W3 K1 72.1(5) . .
O11 W3 O5 71.5(6) . .
O5 W4 O7 76.7(7) . .
O5 W4 O11 75.5(7) . .
O7 W4 O11 90.5(6) . .
O12 W4 O5 101.3(8) . .
O12 W4 O7 81.0(8) . .
O12 W4 O11 171.5(8) . .
O12 W4 O14 101.1(9) . .
O13 W4 O5 101.1(8) . .
O13 W4 O7 173.1(8) . .
O13 W4 O11 82.6(8) . .
O13 W4 O12 105.9(9) . .
O13 W4 O14 100.6(9) . .
O14 W4 O5 142.9(7) . .
O14 W4 O7 78.1(7) . .
O14 W4 O11 78.0(7) . .
O6 W5 W2 33.1(5) . .
O6 W5 O7 72.9(7) . .
O6 W5 O12 82.7(8) . .
O6 W5 O16 146.9(8) . .
O7 W5 W2 42.0(5) . .
O7 W5 O12 73.2(7) . .
O12 W5 W2 85.2(4) . .
O15 W5 W2 89.8(6) . .
O15 W5 O6 95.0(8) . .
O15 W5 O7 100.7(8) . .
O15 W5 O12 173.9(8) . .
O15 W5 O16 96.0(10) . .
O15 W5 O17 102.1(10) . .
O15 W5 O18 101.5(10) . .
O16 W5 W2 116.0(6) . .
O16 W5 O7 74.5(7) . .
O16 W5 O12 83.0(9) . .
O17 W5 W2 115.5(8) . .
O17 W5 O6 82.5(10) . .
O17 W5 O7 147.7(9) . .
O17 W5 O12 83.3(8) . .
O17 W5 O16 125.0(10) . .
O18 W5 W2 157.7(8) . .
O18 W5 O6 125.7(10) . .
O18 W5 O7 149.2(9) . .
O18 W5 O12 84.4(9) . .
O18 W5 O16 82.2(10) . .
O18 W5 O17 43.6(10) . .
O7 W6 O14 71.2(7) . .
O16 W6 O7 71.8(7) . .
O16 W6 O14 83.9(8) . .
O19 W6 O7 92.4(8) . .
O19 W6 O14 162.2(8) . .
O19 W6 O16 97.5(11) . .
O19 W6 O20 105.6(10) . .
O19 W6 O21 100.6(10) . .
O20 W6 O7 159.2(8) . .
O20 W6 O14 91.8(9) . .
O20 W6 O16 95.2(10) . .
O20 W6 O21 99.6(10) . .
O21 W6 O7 86.8(7) . .
O21 W6 O14 72.5(7) . .
O21 W6 O16 152.4(8) . .
O11 W7 W8 39.8(4) . .
O14 W7 W8 83.9(5) . .
O14 W7 O11 71.0(6) . .
O21 W7 W8 125.7(6) . .
O21 W7 O11 86.0(7) . .
O21 W7 O14 72.8(8) . .
O22 W7 W8 130.8(8) . .
O22 W7 O11 162.2(9) . .
O22 W7 O14 94.6(9) . .
O22 W7 O21 100.0(10) . .
O22 W7 O23 104.6(11) . .
O22 W7 O24 96.6(10) . .
O23 W7 W8 88.7(9) . .
O23 W7 O11 91.2(9) . .
O23 W7 O14 159.5(8) . .
O23 W7 O21 96.6(10) . .
O23 W7 O24 101.6(11) . .
O24 W7 W8 34.3(6) . .
O24 W7 O11 71.8(7) . .
O24 W7 O14 82.7(8) . .
O24 W7 O21 151.3(9) . .
W3 W8 W7 84.25(4) . .
O10 W8 W3 33.6(5) . .
O10 W8 W7 116.8(5) . .
O10 W8 O11 73.0(7) . .
O10 W8 O13 81.0(7) . .
O11 W8 W3 42.2(5) . .
O11 W8 W7 44.0(5) . .
O11 W8 O13 73.4(7) . .
O13 W8 W3 85.4(4) . .
O13 W8 W7 85.1(5) . .
O24 W8 W3 117.3(6) . .
O24 W8 W7 33.8(6) . .
O24 W8 O10 147.2(8) . .
O24 W8 O11 75.4(8) . .
O24 W8 O13 81.7(8) . .
O25 W8 W3 90.7(8) . .
O25 W8 W7 91.8(10) . .
O25 W8 O10 97.2(10) . .
O25 W8 O11 101.9(10) . .
O25 W8 O13 175.3(9) . .
O25 W8 O24 97.8(12) . .
O25 W8 O26 99.0(12) . .
O25 W8 O27 101.6(12) . .
O26 W8 W3 158.8(9) . .
O26 W8 W7 114.0(9) . .
O26 W8 O10 125.7(10) . .
O26 W8 O11 149.7(11) . .
O26 W8 O13 85.6(10) . .
O26 W8 O24 80.2(11) . .
O27 W8 W3 115.2(8) . .
O27 W8 W7 155.8(8) . .
O27 W8 O10 81.6(10) . .
O27 W8 O11 147.2(9) . .
O27 W8 O13 82.5(9) . .
O27 W8 O24 123.3(10) . .
O27 W8 O26 44.4(11) . .
O1 Nd1 K1 44.1(4) . 39_454
O1 Nd1 O2 80.2(6) . .
O1 Nd1 O3 71.7(5) . 16_545
O1 Nd1 O8 79.7(6) . .
O1 Nd1 O9 68.6(5) . 39_454
O1 Nd1 O1W 143.4(7) . .
O1 Nd1 O2W 134.4(6) . .
O1 Nd1 O3W 83.7(6) . .
O1 Nd1 O4W 136.8(6) . .
O2 Nd1 K1 115.1(4) . 39_454
O2 Nd1 O3 137.2(6) . 16_545
O2 Nd1 O8 71.2(6) . .
O2 Nd1 O9 73.5(6) . 39_454
O2 Nd1 O1W 71.1(7) . .
O2 Nd1 O2W 87.4(8) . .
O2 Nd1 O3W 139.5(6) . .
O2 Nd1 O4W 137.1(7) . .
O3 Nd1 K1 63.1(4) 16_545 39_454
O3 Nd1 O8 72.4(6) 16_545 .
O3 Nd1 O9 122.0(6) 16_545 39_454
O3 Nd1 O1W 115.7(7) 16_545 .
O3 Nd1 O2W 135.3(7) 16_545 .
O3 Nd1 O4W 65.4(6) 16_545 .
O8 Nd1 K1 115.5(4) . 39_454
O8 Nd1 O1W 69.9(7) . .
O8 Nd1 O2W 136.6(7) . .
O8 Nd1 O4W 92.1(8) . .
O9 Nd1 K1 58.9(4) 39_454 39_454
O9 Nd1 O8 135.7(6) 39_454 .
O9 Nd1 O1W 121.6(7) 39_454 .
O9 Nd1 O2W 65.8(6) 39_454 .
O9 Nd1 O4W 132.2(8) 39_454 .
O1W Nd1 K1 172.5(5) . 39_454
O2W Nd1 K1 107.7(5) . 39_454
O2W Nd1 O1W 67.6(8) . .
O2W Nd1 O4W 78.4(8) . .
O3W Nd1 K1 39.6(5) . 39_454
O3W Nd1 O3 69.1(6) . 16_545
O3W Nd1 O8 141.2(6) . .
O3W Nd1 O9 66.0(6) . 39_454
O3W Nd1 O1W 133.0(7) . .
O3W Nd1 O2W 78.0(8) . .
O3W Nd1 O4W 76.7(8) . .
O4W Nd1 K1 107.8(6) . 39_454
O4W Nd1 O1W 66.0(8) . .
W1 K1 W3 67.31(12) . .
W1 K1 W3 67.31(12) . 26_554
W1 K1 Nd1 60.39(11) . 16_545
W3 K1 W3 134.6(2) 26_554 .
W3 K1 Nd1 58.79(7) . 16_545
W3 K1 Nd1 97.88(13) 26_554 16_545
O1 K1 W1 27.9(3) 16_545 .
O1 K1 W1 27.9(3) 39_454 .
O1 K1 W3 58.8(3) 16_545 .
O1 K1 W3 58.8(3) 39_454 26_554
O1 K1 W3 80.6(3) 39_454 .
O1 K1 W3 80.6(3) 16_545 26_554
O1 K1 Nd1 88.3(3) 39_454 16_545
O1 K1 Nd1 32.5(3) 16_545 16_545
O1 K1 O1 55.7(6) 16_545 39_454
O4 K1 W1 60.8(4) 26_554 .
O4 K1 W1 60.8(4) . .
O4 K1 W3 122.4(4) 26_554 .
O4 K1 W3 24.2(3) . .
O4 K1 W3 24.2(3) 26_554 26_554
O4 K1 W3 122.4(4) . 26_554
O4 K1 Nd1 77.5(4) . 16_545
O4 K1 Nd1 74.6(4) 26_554 16_545
O4 K1 O1 65.3(5) . 16_545
O4 K1 O1 63.6(5) 26_554 16_545
O4 K1 O1 63.6(5) . 39_454
O4 K1 O1 65.3(5) 26_554 39_454
O4 K1 O4 121.6(7) . 26_554
O4 K1 O21 76.1(5) . .
O4 K1 O21 162.1(6) . 26_554
O4 K1 O21 76.1(5) 26_554 26_554
O4 K1 O21 162.1(6) 26_554 .
O4 K1 O3W 93.0(5) . 16_545
O4 K1 O3W 89.9(5) 26_554 16_545
O4 K1 O3W 93.0(5) 26_554 39_454
O4 K1 O3W 89.9(5) . 39_454
O21 K1 W1 136.8(4) . .
O21 K1 W1 136.8(4) 26_554 .
O21 K1 W3 145.6(4) . 26_554
O21 K1 W3 145.6(4) 26_554 .
O21 K1 W3 74.7(4) . .
O21 K1 W3 74.7(4) 26_554 26_554
O21 K1 Nd1 107.0(4) 26_554 16_545
O21 K1 Nd1 115.3(4) . 16_545
O21 K1 O1 132.8(5) 26_554 39_454
O21 K1 O1 127.5(5) . 39_454
O21 K1 O1 132.8(5) . 16_545
O21 K1 O1 127.5(5) 26_554 16_545
O21 K1 O21 86.5(8) . 26_554
O3W K1 W1 93.0(4) 16_545 .
O3W K1 W1 93.0(4) 39_454 .
O3W K1 W3 69.1(4) 39_454 26_554
O3W K1 W3 113.5(4) 16_545 26_554
O3W K1 W3 69.1(4) 16_545 .
O3W K1 W3 113.5(4) 39_454 .
O3W K1 Nd1 153.4(5) 39_454 16_545
O3W K1 Nd1 32.7(4) 16_545 16_545
O3W K1 O1 120.9(5) 16_545 39_454
O3W K1 O1 120.9(5) 39_454 16_545
O3W K1 O1 65.2(5) 16_545 16_545
O3W K1 O1 65.2(5) 39_454 39_454
O3W K1 O21 83.4(6) 16_545 26_554
O3W K1 O21 83.4(6) 39_454 .
O3W K1 O21 92.1(6) 39_454 26_554
O3W K1 O21 92.1(6) 16_545 .
O3W K1 O3W 173.9(8) 39_454 16_545
O17 Na1 O17 116.7(5) 6 12_554
O17 Na1 O17 116.7(5) 6 .
O17 Na1 O17 116.7(5) 12_554 .
O17 Na1 O18 141.5(7) 6 12_554
O17 Na1 O18 100.5(7) 12_554 6
O17 Na1 O18 28.7(7) . .
O17 Na1 O18 100.5(7) 6 .
O17 Na1 O18 28.7(7) 6 6
O17 Na1 O18 141.5(7) 12_554 .
O17 Na1 O18 100.5(7) . 12_554
O17 Na1 O18 141.5(7) . 6
O17 Na1 O18 28.7(7) 12_554 12_554
O18 Na1 O18 117.5(4) . 12_554
O18 Na1 O18 117.5(4) . 6
O18 Na1 O18 117.5(4) 6 12_554
W1 O1 Nd1 160.1(9) . .
W1 O1 K1 96.5(6) . 39_454
Nd1 O1 K1 103.4(6) . 39_454
W2 O2 Nd1 148.6(10) . .
W2 O3 Nd1 155.8(9) . 39_454
W2 O4 K1 125.3(7) . .
W3 O4 W2 112.3(8) . .
W3 O4 K1 119.6(7) . .
W3 O5 W2 93.7(6) . .
W4 O5 W2 110.7(8) . .
W4 O5 W3 111.8(8) . .
W2 O6 W5 113.2(9) . .
W2 O7 W4 100.4(7) . .
W2 O7 W6 152.4(9) . .
W5 O7 W2 98.1(7) . .
W5 O7 W4 99.1(7) . .
W5 O7 W6 97.4(6) . .
W6 O7 W4 99.6(7) . .
W3 O8 Nd1 146.8(9) . .
W3 O9 Nd1 157.6(9) . 16_545
W3 O10 W8 111.6(9) . .
W3 O11 W4 100.9(7) . .
W3 O11 W7 153.9(9) . .
W4 O11 W7 98.6(7) . .
W8 O11 W3 97.7(8) . .
W8 O11 W4 99.2(7) . .
W8 O11 W7 96.2(7) . .
W4 O12 W5 106.6(8) . .
W4 O13 W8 104.8(8) . .
W4 O14 W6 110.8(9) . .
W4 O14 W7 112.1(9) . .
W7 O14 W6 92.4(7) . .
W6 O16 W5 112.3(9) . .
W5 O17 Na1 100.7(11) . .
O18 O17 W5 66.5(15) . .
O18 O17 Na1 77.0(15) . .
W5 O18 Na1 100.6(10) . .
O17 O18 W5 69.8(13) . .
O17 O18 Na1 74.3(15) . .
W6 O21 W7 115.3(9) . .
W6 O21 K1 123.7(9) . .
W7 O21 K1 116.0(9) . .
W7 O24 W8 111.9(8) . .
O27 O26 W8 67.5(14) . .
O26 O27 W8 68.1(14) . .
Nd1 O3W K1 107.8(7) . 39_454

loop_
_geom_bond_atom_site_label_1
_geom_bond_atom_site_label_2
_geom_bond_distance
_geom_bond_site_symmetry_2
W1 K1 3.744(9) .
W1 K1 3.744(9) 39_454
W1 O1 1.761(16) 39_454
W1 O1 1.761(16) 16_545
W1 O1 1.761(16) 26_554
W1 O1 1.761(16) .
W2 W5 3.2239(14) .
W2 O2 1.756(18) .
W2 O3 1.746(16) .
W2 O4 1.961(17) .
W2 O5 2.231(17) .
W2 O6 1.913(17) .
W2 O7 2.179(17) .
W3 W8 3.2031(15) .
W3 K1 4.124(4) .
W3 O4 1.945(16) .
W3 O5 2.216(17) .
W3 O8 1.739(17) .
W3 O9 1.746(16) .
W3 O10 1.907(16) .
W3 O11 2.171(18) .
W4 O5 1.902(18) .
W4 O7 2.253(18) .
W4 O11 2.258(18) .
W4 O12 1.772(18) .
W4 O13 1.763(18) .
W4 O14 1.875(19) .
W5 O6 1.949(18) .
W5 O7 2.088(16) .
W5 O12 2.33(2) .
W5 O15 1.71(2) .
W5 O16 1.96(2) .
W5 O17 1.95(2) .
W5 O18 1.90(2) .
W6 O7 2.225(17) .
W6 O14 2.272(19) .
W6 O16 1.94(2) .
W6 O19 1.74(2) .
W6 O20 1.744(19) .
W6 O21 1.92(2) .
W7 W8 3.236(2) .
W7 O11 2.263(19) .
W7 O14 2.248(19) .
W7 O21 1.94(2) .
W7 O22 1.719(19) .
W7 O23 1.75(2) .
W7 O24 1.94(2) .
W8 O10 1.967(18) .
W8 O11 2.082(18) .
W8 O13 2.38(2) .
W8 O24 1.97(2) .
W8 O25 1.71(2) .
W8 O26 1.94(2) .
W8 O27 1.93(3) .
Nd1 K1 4.350(5) 39_454
Nd1 O1 2.404(15) .
Nd1 O2 2.449(16) .
Nd1 O3 2.472(16) 16_545
Nd1 O8 2.500(17) .
Nd1 O9 2.496(16) 39_454
Nd1 O1W 2.66(2) .
Nd1 O2W 2.530(19) .
Nd1 O3W 2.465(19) .
Nd1 O4W 2.53(2) .
K1 W3 4.124(4) 26_554
K1 Nd1 4.350(5) 16_545
K1 O1 3.111(19) 39_454
K1 O1 3.111(19) 16_545
K1 O4 2.800(17) .
K1 O4 2.800(17) 26_554
K1 O21 3.00(2) 26_554
K1 O21 3.00(2) .
K1 O3W 2.91(2) 16_545
K1 O3W 2.91(2) 39_454
Na1 O17 2.87(2) 6
Na1 O17 2.87(2) .
Na1 O17 2.87(2) 12_554
Na1 O18 2.90(3) .
Na1 O18 2.90(3) 12_554
Na1 O18 2.90(3) 6
O1 K1 3.111(19) 39_454
O3 Nd1 2.472(16) 39_454
O9 Nd1 2.496(16) 16_545
O17 O18 1.43(3) .
O26 O27 1.46(4) .
O3W K1 2.91(2) 39_454
